data_7101273
loop_
_publ_author_name
W.Piers
'Robert McDonald'
'Darryl J. Morrison'
'Masood Parvez'
'Susanne D. Riegel'

_publ_section_title
;
2,2'-Disubstituted F12Binaphthyl Derivatives:
Stannanes, Boranes, and (R)-F12BINOL
;
_journal_issue 27
_journal_name_full 'Chemical Communications'
_journal_paper_doi 10.1039/b605716k
_journal_year 2006
_chemical_formula_sum 'C54 H16 B2 Br2 F24'
_chemical_formula_weight 1302.11
_chemical_name_common
;2-Bromoboryl-3,3',4,4',5,5',6,6',7,7',8,8'-dodecafluoro-1,1'-
binaphthyl dimer
;
_chemical_name_systematic
;
?
;
_space_group_IT_number 15
_symmetry_cell_setting monoclinic
_symmetry_space_group_name_Hall '-C 2yc'
_symmetry_space_group_name_H-M 'C 1 2/c 1'
_atom_sites_solution_hydrogens geom
_atom_sites_solution_primary direct
_atom_sites_solution_secondary difmap
_cell_angle_alpha 90.00
_cell_angle_beta 126.545(16)
_cell_angle_gamma 90.00
_cell_formula_units_Z 8
_cell_length_a 35.880(6)
_cell_length_b 12.916(9)
_cell_length_c 25.835(10)
_cell_measurement_reflns_used 26643
_cell_measurement_temperature 173(2)
_cell_measurement_theta_max 25.1
_cell_measurement_theta_min 2.6
_cell_volume 9619(8)
_computing_cell_refinement 'HKL DENZO (Otwinowski & Minor, 1997)'
_computing_data_collection 'COLLECT (Hooft, 1998)'
_computing_data_reduction 'SCALEPACK (Otwinowski & Minor, 1997)'
_computing_molecular_graphics 'ORTEPII (Johnson, 1976)'
_computing_publication_material 'SHELXL-97 (Sheldrick, 1997)'
_computing_structure_refinement 'SHELXL-97 (Sheldrick, 1997)'
_computing_structure_solution 'SAPI91 (Fan, 1991)'
_diffrn_ambient_temperature 173(2)
_diffrn_measured_fraction_theta_full 0.985
_diffrn_measured_fraction_theta_max 0.985
_diffrn_measurement_device_type 'Nonius KappaCCD'
_diffrn_measurement_method ' \w and \f '
_diffrn_radiation_monochromator graphite
_diffrn_radiation_source 'fine-focus sealed tube'
_diffrn_radiation_type MoK\a
_diffrn_radiation_wavelength 0.71073
_diffrn_reflns_av_R_equivalents 0.0533
_diffrn_reflns_av_sigmaI/netI 0.0470
_diffrn_reflns_limit_h_max 42
_diffrn_reflns_limit_h_min -41
_diffrn_reflns_limit_k_max 15
_diffrn_reflns_limit_k_min -15
_diffrn_reflns_limit_l_max 30
_diffrn_reflns_limit_l_min -30
_diffrn_reflns_number 26643
_diffrn_reflns_theta_full 25.13
_diffrn_reflns_theta_max 25.13
_diffrn_reflns_theta_min 2.64
_exptl_absorpt_coefficient_mu 1.820
_exptl_absorpt_correction_T_max 0.7847
_exptl_absorpt_correction_T_min 0.7353
_exptl_absorpt_correction_type multi-scan
_exptl_absorpt_process_details 'SORTAV: (Blessing, 1997)'
_exptl_crystal_colour yellow
_exptl_crystal_density_diffrn 1.798
_exptl_crystal_density_meas ?
_exptl_crystal_density_method .
_exptl_crystal_description prism
_exptl_crystal_F_000 5088
_exptl_crystal_size_max 0.18
_exptl_crystal_size_mid 0.16
_exptl_crystal_size_min 0.14
_refine_diff_density_max 2.650
_refine_diff_density_min -0.538
_refine_diff_density_rms 0.111
_refine_ls_extinction_method none
_refine_ls_goodness_of_fit_ref 1.125
_refine_ls_hydrogen_treatment constr
_refine_ls_matrix_type full
_refine_ls_number_parameters 736
_refine_ls_number_reflns 8475
_refine_ls_number_restraints 0
_refine_ls_restrained_S_all 1.125
_refine_ls_R_factor_all 0.1143
_refine_ls_R_factor_gt 0.0772
_refine_ls_shift/su_max 0.000
_refine_ls_shift/su_mean 0.000
_refine_ls_structure_factor_coef Fsqd
_refine_ls_weighting_details 'calc w=1/[\s^2^(Fo^2^)+(0.092P)^2^+62.20P] where P=(Fo^2^+2Fc^2^)/3'
_refine_ls_weighting_scheme calc
_refine_ls_wR_factor_gt 0.1888
_refine_ls_wR_factor_ref 0.2114
_reflns_number_gt 5869
_reflns_number_total 8475
_reflns_threshold_expression >2sigma(I)
_cod_data_source_file b605716k.txt
_cod_depositor_comments
;
The following automatic conversions were performed:
'_symmetry_cell_setting' value 'Monoclinic' changed to 'monoclinic'
according to '/home/saulius/struct/CIF-dictionaries/cif_core.dic'
dictionary named 'cif_core.dic' version 2.4.1 from
2010-06-29.

'_exptl_absorpt_correction_type' value 'Multi-scan' changed
to 'multi-scan' according to
'/home/saulius/struct/CIF-dictionaries/cif_core.dic' dictionary named
'cif_core.dic' version 2.4.1 from 2010-06-29.

Automatic conversion script
Id: cif_fix_enum 1527 2010-12-29 10:47:43Z saulius 
;
_cod_original_sg_symbol_H-M 'C 2/c'
_cod_database_code 7101273

loop_
_symmetry_equiv_pos_as_xyz
'x, y, z'
'-x, y, -z+1/2'
'x+1/2, y+1/2, z'
'-x+1/2, y+1/2, -z+1/2'
'-x, -y, -z'
'x, -y, z-1/2'
'-x+1/2, -y+1/2, -z'
'x+1/2, -y+1/2, z-1/2'

loop_
_atom_site_label
_atom_site_type_symbol
_atom_site_fract_x
_atom_site_fract_y
_atom_site_fract_z
_atom_site_U_iso_or_equiv
_atom_site_adp_type
_atom_site_occupancy
_atom_site_symmetry_multiplicity
_atom_site_calc_flag
_atom_site_refinement_flags
Br1 Br 0.26295(2) 0.26411(6) 0.21728(4) 0.0598(3) Uani 1 1 d .
Br2 Br -0.01019(2) 0.24183(6) -0.00876(4) 0.0537(3) Uani 1 1 d .
B1 B 0.1970(2) 0.2573(6) 0.1616(3) 0.0347(16) Uani 1 1 d .
B2 B 0.0557(2) 0.2453(5) 0.0455(3) 0.0334(15) Uani 1 1 d .
C1 C 0.1693(2) 0.3468(5) 0.1641(3) 0.0337(14) Uani 1 1 d .
C2 C 0.1796(2) 0.4524(5) 0.1599(3) 0.0368(14) Uani 1 1 d .
C3 C 0.1550(2) 0.5323(5) 0.1577(3) 0.0416(16) Uani 1 1 d .
C4 C 0.1171(2) 0.5163(5) 0.1614(3) 0.0426(16) Uani 1 1 d .
C5 C 0.0893(3) 0.5982(5) 0.1584(3) 0.0500(19) Uani 1 1 d .
C6 C 0.0526(3) 0.5806(7) 0.1584(3) 0.061(2) Uani 1 1 d .
C7 C 0.0415(2) 0.4792(7) 0.1639(3) 0.054(2) Uani 1 1 d .
C8 C 0.0684(2) 0.4005(6) 0.1698(3) 0.0429(16) Uani 1 1 d .
C9 C 0.1061(2) 0.4131(5) 0.1668(3) 0.0350(14) Uani 1 1 d .
C10 C 0.1332(2) 0.3293(5) 0.1685(3) 0.0318(13) Uani 1 1 d .
C11 C 0.1196(2) 0.2194(4) 0.1674(3) 0.0297(13) Uani 1 1 d .
C12 C 0.14495(19) 0.1564(5) 0.2240(3) 0.0295(13) Uani 1 1 d .
C13 C 0.1828(2) 0.1929(5) 0.2855(3) 0.0397(15) Uani 1 1 d .
C14 C 0.2080(2) 0.1292(6) 0.3368(3) 0.0492(18) Uani 1 1 d .
C15 C 0.1965(2) 0.0242(6) 0.3307(3) 0.0470(17) Uani 1 1 d .
C16 C 0.1606(2) -0.0151(5) 0.2749(3) 0.0420(16) Uani 1 1 d .
C17 C 0.1333(2) 0.0493(5) 0.2199(3) 0.0367(14) Uani 1 1 d .
C18 C 0.0951(2) 0.0118(5) 0.1594(3) 0.0411(15) Uani 1 1 d .
C19 C 0.0715(2) 0.0743(5) 0.1080(3) 0.0384(15) Uani 1 1 d .
C20 C 0.08211(19) 0.1791(5) 0.1081(3) 0.0314(13) Uani 1 1 d .
F1 F 0.21291(13) 0.4733(3) 0.15286(19) 0.0511(10) Uani 1 1 d .
F2 F 0.16427(16) 0.6274(3) 0.1493(2) 0.0599(11) Uani 1 1 d .
F3 F 0.10094(18) 0.6978(3) 0.1563(2) 0.0731(14) Uani 1 1 d .
F4 F 0.02621(18) 0.6588(4) 0.1538(2) 0.0867(17) Uani 1 1 d .
F5 F 0.00508(15) 0.4646(4) 0.1646(2) 0.0740(14) Uani 1 1 d .
F6 F 0.05798(14) 0.3048(3) 0.1798(2) 0.0562(11) Uani 1 1 d .
F7 F 0.19450(14) 0.2931(3) 0.29446(17) 0.0542(10) Uani 1 1 d .
F8 F 0.24440(15) 0.1657(4) 0.39403(18) 0.0722(13) Uani 1 1 d .
F9 F 0.22293(14) -0.0369(4) 0.38303(18) 0.0628(12) Uani 1 1 d .
F10 F 0.15031(14) -0.1156(3) 0.2722(2) 0.0565(11) Uani 1 1 d .
F11 F 0.08334(15) -0.0887(3) 0.1534(2) 0.0603(11) Uani 1 1 d .
F12 F 0.03680(14) 0.0304(3) 0.05140(19) 0.0566(11) Uani 1 1 d .
C21 C 0.08023(19) 0.3153(5) 0.0247(3) 0.0297(13) Uani 1 1 d .
C22 C 0.0673(2) 0.4187(5) 0.0066(3) 0.0373(15) Uani 1 1 d .
C23 C 0.0897(2) 0.4859(5) -0.0065(3) 0.0384(15) Uani 1 1 d .
C24 C 0.1274(2) 0.4533(5) -0.0047(3) 0.0345(14) Uani 1 1 d .
C25 C 0.1527(2) 0.5205(5) -0.0167(3) 0.0397(15) Uani 1 1 d .
C26 C 0.1887(2) 0.4859(5) -0.0156(3) 0.0407(16) Uani 1 1 d .
C27 C 0.2013(2) 0.3814(5) -0.0039(3) 0.0363(14) Uani 1 1 d .
C28 C 0.1783(2) 0.3154(5) 0.0083(3) 0.0342(14) Uani 1 1 d .
C29 C 0.14108(19) 0.3463(4) 0.0098(2) 0.0284(13) Uani 1 1 d .
C30 C 0.1181(2) 0.2806(4) 0.0271(3) 0.0293(13) Uani 1 1 d .
C31 C 0.13504(19) 0.1725(4) 0.0514(3) 0.0272(12) Uani 1 1 d .
C32 C 0.1106(2) 0.0843(5) 0.0112(3) 0.0364(14) Uani 1 1 d .
C33 C 0.0719(2) 0.0918(5) -0.0548(3) 0.0400(15) Uani 1 1 d .
C34 C 0.0473(2) 0.0073(6) -0.0897(3) 0.0505(18) Uani 1 1 d .
C35 C 0.0606(3) -0.0907(6) -0.0631(4) 0.055(2) Uani 1 1 d .
C36 C 0.0981(3) -0.1039(5) -0.0018(4) 0.0497(18) Uani 1 1 d .
C37 C 0.1244(2) -0.0173(5) 0.0379(3) 0.0391(15) Uani 1 1 d .
C38 C 0.1631(2) -0.0266(5) 0.1027(3) 0.0428(16) Uani 1 1 d .
C39 C 0.1859(2) 0.0595(5) 0.1391(3) 0.0375(15) Uani 1 1 d .
C40 C 0.17310(19) 0.1607(5) 0.1161(3) 0.0308(13) Uani 1 1 d .
F13 F 0.03222(13) 0.4578(3) 0.0066(2) 0.0543(10) Uani 1 1 d .
F14 F 0.07524(14) 0.5839(3) -0.0200(2) 0.0556(11) Uani 1 1 d .
F15 F 0.14077(15) 0.6206(3) -0.0300(2) 0.0565(11) Uani 1 1 d .
F16 F 0.21294(14) 0.5510(3) -0.02540(19) 0.0544(10) Uani 1 1 d .
F17 F 0.23588(14) 0.3501(3) -0.0053(2) 0.0534(10) Uani 1 1 d .
F18 F 0.19112(13) 0.2147(3) 0.01811(19) 0.0452(9) Uani 1 1 d .
F19 F 0.05920(13) 0.1839(3) -0.08459(17) 0.0502(10) Uani 1 1 d .
F20 F 0.01040(15) 0.0186(4) -0.1518(2) 0.0678(13) Uani 1 1 d .
F21 F 0.03617(18) -0.1729(4) -0.1000(2) 0.0789(15) Uani 1 1 d .
F22 F 0.11074(17) -0.1994(3) 0.0223(2) 0.0663(12) Uani 1 1 d .
F23 F 0.17690(16) -0.1200(3) 0.1303(2) 0.0645(12) Uani 1 1 d .
F24 F 0.22146(13) 0.0429(3) 0.20187(18) 0.0512(10) Uani 1 1 d .
C41 C 0.1569(3) 0.5503(6) 0.3335(3) 0.056(2) Uani 1 1 d .
C42 C 0.1386(4) 0.6497(7) 0.3285(4) 0.072(3) Uani 1 1 d .
H42 H 0.1550 0.7090 0.3302 0.086 Uiso 1 1 calc R
C43 C 0.0980(4) 0.6632(9) 0.3213(5) 0.086(3) Uani 1 1 d .
H43 H 0.0868 0.7310 0.3186 0.104 Uiso 1 1 calc R
C44 C 0.0731(4) 0.5777(9) 0.3178(4) 0.081(3) Uani 1 1 d .
H44 H 0.0452 0.5861 0.3137 0.097 Uiso 1 1 calc R
C45 C 0.0894(3) 0.4840(7) 0.3204(4) 0.062(2) Uani 1 1 d .
H45 H 0.0721 0.4252 0.3168 0.075 Uiso 1 1 calc R
C46 C 0.1300(3) 0.4687(7) 0.3280(3) 0.057(2) Uani 1 1 d .
H46 H 0.1401 0.4000 0.3295 0.068 Uiso 1 1 calc R
C47 C 0.2014(3) 0.5368(8) 0.3431(5) 0.080(3) Uani 1 1 d .
H47A H 0.2145 0.6048 0.3458 0.120 Uiso 1 1 calc R
H47B H 0.1963 0.4980 0.3068 0.120 Uiso 1 1 calc R
H47C H 0.2229 0.4985 0.3832 0.120 Uiso 1 1 calc R
C48 C 0.1605(4) 1.1179(9) 0.4321(6) 0.084(3) Uani 1 1 d .
C49 C 0.1619(5) 1.0112(9) 0.4333(7) 0.093(4) Uani 1 1 d .
H49 H 0.1858 0.9763 0.4715 0.111 Uiso 1 1 calc R
C50 C 0.1312(5) 0.9585(9) 0.3831(8) 0.096(4) Uani 1 1 d .
H50 H 0.1340 0.8852 0.3845 0.115 Uiso 1 1 calc R
C51 C 0.0953(4) 1.0029(9) 0.3289(6) 0.084(3) Uani 1 1 d .
H51 H 0.0722 0.9616 0.2935 0.100 Uiso 1 1 calc R
C52 C 0.0924(4) 1.1106(12) 0.3253(6) 0.107(4) Uani 1 1 d .
C53 C 0.1274(3) 1.1707(7) 0.3818(5) 0.072(2) Uani 1 1 d .
H53 H 0.1263 1.2442 0.3822 0.087 Uiso 1 1 calc R
C54 C 0.1952(3) 1.1647(7) 0.4905(5) 0.087(6) Uiso 0.587(18) 1 d PR
H54A H 0.2163 1.1114 0.5213 0.130 Uiso 0.587(18) 1 calc PR
H54B H 0.1810 1.2018 0.5078 0.130 Uiso 0.587(18) 1 calc PR
H54C H 0.2126 1.2135 0.4834 0.130 Uiso 0.587(18) 1 calc PR
C54' C 0.0529(10) 1.156(2) 0.2744(15) 0.113(11) Uiso 0.413(18) 1 d P
H54D H 0.0560 1.2314 0.2789 0.170 Uiso 0.413(18) 1 calc PR
H54E H 0.0264 1.1338 0.2735 0.170 Uiso 0.413(18) 1 calc PR
H54F H 0.0480 1.1352 0.2343 0.170 Uiso 0.413(18) 1 calc PR
H48 H 0.1844 1.1552 0.4694 0.136 Uiso 0.41 1 d P
H52 H 0.0676 1.1440 0.2864 0.136 Uiso 0.59 1 d P

loop_
_atom_site_aniso_label
_atom_site_aniso_U_11
_atom_site_aniso_U_22
_atom_site_aniso_U_33
_atom_site_aniso_U_23
_atom_site_aniso_U_13
_atom_site_aniso_U_12
Br1 0.0290(4) 0.0672(5) 0.0601(5) -0.0122(4) 0.0141(3) 0.0013(3)
Br2 0.0273(4) 0.0719(5) 0.0499(4) 0.0158(4) 0.0164(3) 0.0016(3)
B1 0.034(4) 0.040(4) 0.032(4) 0.006(3) 0.020(3) 0.004(3)
B2 0.031(4) 0.038(4) 0.032(4) -0.004(3) 0.019(3) 0.003(3)
C1 0.033(3) 0.033(3) 0.028(3) -0.003(3) 0.015(3) 0.001(3)
C2 0.036(3) 0.038(4) 0.035(3) -0.009(3) 0.020(3) -0.010(3)
C3 0.050(4) 0.036(4) 0.032(3) -0.004(3) 0.020(3) -0.004(3)
C4 0.052(4) 0.037(4) 0.022(3) -0.003(3) 0.013(3) 0.010(3)
C5 0.058(5) 0.040(4) 0.031(4) -0.002(3) 0.015(3) 0.018(3)
C6 0.064(5) 0.071(6) 0.035(4) -0.002(4) 0.021(4) 0.034(4)
C7 0.045(4) 0.075(6) 0.036(4) -0.007(4) 0.020(3) 0.021(4)
C8 0.039(4) 0.056(5) 0.034(3) -0.003(3) 0.022(3) 0.014(3)
C9 0.034(3) 0.041(4) 0.024(3) -0.002(3) 0.015(3) 0.005(3)
C10 0.036(3) 0.032(3) 0.029(3) -0.002(2) 0.020(3) 0.004(3)
C11 0.032(3) 0.031(3) 0.031(3) -0.002(2) 0.021(3) 0.003(3)
C12 0.029(3) 0.035(3) 0.027(3) 0.001(2) 0.018(3) 0.004(3)
C13 0.037(3) 0.052(4) 0.027(3) -0.005(3) 0.017(3) 0.004(3)
C14 0.044(4) 0.071(5) 0.024(3) 0.004(3) 0.015(3) 0.011(4)
C15 0.046(4) 0.059(5) 0.042(4) 0.018(3) 0.030(4) 0.016(4)
C16 0.041(4) 0.048(4) 0.045(4) 0.012(3) 0.030(3) 0.013(3)
C17 0.037(3) 0.043(4) 0.037(3) 0.003(3) 0.025(3) 0.003(3)
C18 0.044(4) 0.033(4) 0.047(4) -0.001(3) 0.027(3) -0.003(3)
C19 0.028(3) 0.046(4) 0.032(3) -0.003(3) 0.013(3) -0.004(3)
C20 0.031(3) 0.034(3) 0.030(3) 0.000(3) 0.019(3) 0.002(3)
F1 0.049(2) 0.050(2) 0.056(2) -0.0047(19) 0.032(2) -0.0103(19)
F2 0.076(3) 0.029(2) 0.063(3) -0.0024(18) 0.035(2) 0.000(2)
F3 0.091(3) 0.041(3) 0.061(3) 0.001(2) 0.032(3) 0.025(2)
F4 0.094(4) 0.085(4) 0.074(3) 0.010(3) 0.046(3) 0.058(3)
F5 0.057(3) 0.107(4) 0.063(3) -0.011(3) 0.039(2) 0.021(3)
F6 0.055(2) 0.067(3) 0.065(3) -0.007(2) 0.046(2) 0.003(2)
F7 0.058(2) 0.053(3) 0.034(2) -0.0117(18) 0.0184(19) -0.010(2)
F8 0.061(3) 0.101(4) 0.023(2) 0.002(2) 0.008(2) 0.011(3)
F9 0.055(2) 0.086(3) 0.039(2) 0.026(2) 0.023(2) 0.019(2)
F10 0.063(3) 0.046(2) 0.064(3) 0.018(2) 0.040(2) 0.008(2)
F11 0.065(3) 0.034(2) 0.064(3) 0.0052(19) 0.028(2) -0.0091(19)
F12 0.051(2) 0.046(2) 0.048(2) -0.0110(19) 0.015(2) -0.0144(19)
C21 0.028(3) 0.034(3) 0.027(3) 0.000(2) 0.016(3) 0.005(3)
C22 0.027(3) 0.048(4) 0.032(3) -0.001(3) 0.015(3) 0.011(3)
C23 0.042(4) 0.029(3) 0.042(4) 0.005(3) 0.024(3) 0.011(3)
C24 0.040(3) 0.034(3) 0.026(3) 0.001(3) 0.018(3) 0.006(3)
C25 0.046(4) 0.037(4) 0.036(3) 0.002(3) 0.024(3) -0.004(3)
C26 0.043(4) 0.047(4) 0.033(3) -0.004(3) 0.023(3) -0.013(3)
C27 0.036(3) 0.043(4) 0.035(3) -0.006(3) 0.024(3) -0.003(3)
C28 0.042(3) 0.030(3) 0.037(3) -0.004(3) 0.027(3) 0.001(3)
C29 0.031(3) 0.035(3) 0.015(3) -0.002(2) 0.011(2) 0.006(3)
C30 0.029(3) 0.035(3) 0.018(3) -0.001(2) 0.011(2) 0.003(3)
C31 0.029(3) 0.025(3) 0.034(3) -0.001(2) 0.022(3) 0.001(2)
C32 0.041(4) 0.040(4) 0.038(3) -0.003(3) 0.029(3) 0.001(3)
C33 0.038(4) 0.048(4) 0.036(4) -0.007(3) 0.023(3) -0.001(3)
C34 0.051(4) 0.060(5) 0.044(4) -0.014(4) 0.030(4) -0.008(4)
C35 0.063(5) 0.051(5) 0.065(5) -0.029(4) 0.047(5) -0.027(4)
C36 0.069(5) 0.032(4) 0.070(5) -0.015(3) 0.053(5) -0.009(3)
C37 0.044(4) 0.034(4) 0.053(4) -0.004(3) 0.036(3) 0.002(3)
C38 0.053(4) 0.034(4) 0.048(4) 0.011(3) 0.033(4) 0.012(3)
C39 0.030(3) 0.044(4) 0.037(4) 0.007(3) 0.019(3) 0.014(3)
C40 0.029(3) 0.035(3) 0.029(3) -0.001(3) 0.017(3) 0.005(3)
F13 0.051(2) 0.045(2) 0.080(3) 0.012(2) 0.046(2) 0.0217(19)
F14 0.060(3) 0.038(2) 0.071(3) 0.015(2) 0.040(2) 0.0184(19)
F15 0.076(3) 0.034(2) 0.070(3) 0.0108(19) 0.049(2) 0.007(2)
F16 0.059(2) 0.058(3) 0.055(2) 0.000(2) 0.038(2) -0.013(2)
F17 0.050(2) 0.056(3) 0.074(3) -0.008(2) 0.048(2) -0.006(2)
F18 0.048(2) 0.040(2) 0.062(2) -0.0026(18) 0.040(2) 0.0036(17)
F19 0.052(2) 0.052(2) 0.032(2) -0.0021(18) 0.0163(18) 0.0041(19)
F20 0.059(3) 0.083(3) 0.045(2) -0.024(2) 0.022(2) -0.020(2)
F21 0.092(3) 0.072(3) 0.079(3) -0.044(3) 0.054(3) -0.047(3)
F22 0.095(3) 0.029(2) 0.093(3) -0.014(2) 0.065(3) -0.012(2)
F23 0.085(3) 0.033(2) 0.072(3) 0.009(2) 0.044(3) 0.011(2)
F24 0.051(2) 0.049(2) 0.039(2) 0.0153(18) 0.0189(19) 0.0171(19)
C41 0.072(5) 0.065(5) 0.038(4) -0.003(4) 0.037(4) -0.012(4)
C42 0.099(7) 0.058(6) 0.051(5) 0.000(4) 0.041(5) -0.026(5)
C43 0.103(8) 0.091(8) 0.070(6) 0.018(5) 0.054(6) 0.040(7)
C44 0.075(6) 0.103(8) 0.058(6) 0.007(5) 0.036(5) 0.002(6)
C45 0.066(5) 0.074(6) 0.046(4) -0.002(4) 0.033(4) -0.014(5)
C46 0.061(5) 0.066(5) 0.039(4) -0.001(4) 0.027(4) -0.011(4)
C47 0.087(7) 0.097(7) 0.070(6) -0.010(5) 0.054(6) -0.027(6)
C48 0.083(7) 0.093(8) 0.107(8) 0.028(6) 0.074(7) 0.028(6)
C49 0.134(10) 0.086(8) 0.126(10) 0.034(7) 0.113(10) 0.040(7)
C50 0.146(12) 0.069(7) 0.143(12) 0.020(8) 0.124(11) 0.019(8)
C51 0.110(8) 0.077(7) 0.105(8) -0.007(6) 0.086(8) -0.005(6)
C52 0.103(9) 0.146(12) 0.119(10) 0.065(9) 0.091(8) 0.051(8)
C53 0.083(6) 0.061(6) 0.092(7) 0.003(5) 0.062(6) -0.002(5)

loop_
_atom_type_symbol
_atom_type_description
_atom_type_scat_dispersion_real
_atom_type_scat_dispersion_imag
_atom_type_scat_source
C C 0.0033 0.0016 'International Tables Vol C Tables 4.2.6.8 and 6.1.1.4'
H H 0.0000 0.0000 'International Tables Vol C Tables 4.2.6.8 and 6.1.1.4'
F F 0.0171 0.0103 'International Tables Vol C Tables 4.2.6.8 and 6.1.1.4'
B B 0.0013 0.0007 'International Tables Vol C Tables 4.2.6.8 and 6.1.1.4'
Br Br -0.2901 2.4595 'International Tables Vol C Tables 4.2.6.8 and 6.1.1.4'

loop_
_geom_angle_atom_site_label_1
_geom_angle_atom_site_label_2
_geom_angle_atom_site_label_3
_geom_angle
C1 B1 C40 123.0(5)
C1 B1 Br1 118.3(5)
C40 B1 Br1 118.8(5)
C20 B2 C21 123.7(5)
C20 B2 Br2 118.3(5)
C21 B2 Br2 117.9(5)
C10 C1 C2 117.2(5)
C10 C1 B1 122.4(5)
C2 C1 B1 120.4(6)
C3 C2 F1 117.3(6)
C3 C2 C1 123.0(6)
F1 C2 C1 119.5(5)
F2 C3 C2 120.0(6)
F2 C3 C4 119.1(6)
C2 C3 C4 120.9(6)
C9 C4 C5 118.3(7)
C9 C4 C3 118.3(6)
C5 C4 C3 123.4(7)
C6 C5 F3 119.1(7)
C6 C5 C4 122.1(7)
F3 C5 C4 118.8(7)
C5 C6 F4 121.1(9)
C5 C6 C7 120.0(7)
F4 C6 C7 118.9(8)
F5 C7 C8 122.3(8)
F5 C7 C6 118.4(7)
C8 C7 C6 119.3(7)
C7 C8 F6 116.6(7)
C7 C8 C9 123.6(7)
F6 C8 C9 119.8(5)
C8 C9 C4 116.6(6)
C8 C9 C10 124.4(6)
C4 C9 C10 119.0(6)
C1 C10 C9 121.6(6)
C1 C10 C11 117.7(5)
C9 C10 C11 120.4(5)
C20 C11 C12 121.2(5)
C20 C11 C10 117.5(5)
C12 C11 C10 121.2(5)
C13 C12 C11 123.9(6)
C13 C12 C17 116.4(5)
C11 C12 C17 119.6(5)
F7 C13 C14 117.5(6)
F7 C13 C12 120.4(5)
C14 C13 C12 122.1(7)
F8 C14 C13 120.6(7)
F8 C14 C15 119.4(6)
C13 C14 C15 120.0(6)
C16 C15 F9 120.7(7)
C16 C15 C14 121.3(6)
F9 C15 C14 118.0(6)
C15 C16 F10 118.8(6)
C15 C16 C17 120.4(6)
F10 C16 C17 120.8(6)
C18 C17 C16 122.9(6)
C18 C17 C12 117.4(5)
C16 C17 C12 119.7(6)
C19 C18 F11 119.9(6)
C19 C18 C17 120.9(6)
F11 C18 C17 119.2(6)
C18 C19 F12 116.6(6)
C18 C19 C20 124.6(6)
F12 C19 C20 118.7(5)
C11 C20 C19 116.2(5)
C11 C20 B2 121.7(5)
C19 C20 B2 122.0(5)
C30 C21 C22 116.1(5)
C30 C21 B2 122.1(5)
C22 C21 B2 121.6(5)
C23 C22 F13 116.7(6)
C23 C22 C21 124.6(5)
F13 C22 C21 118.5(6)
F14 C23 C22 118.5(6)
F14 C23 C24 121.1(6)
C22 C23 C24 120.4(6)
C23 C24 C25 123.0(6)
C23 C24 C29 118.2(6)
C25 C24 C29 118.9(6)
F15 C25 C26 118.7(6)
F15 C25 C24 119.9(6)
C26 C25 C24 121.5(6)
F16 C26 C25 120.6(6)
F16 C26 C27 119.1(6)
C25 C26 C27 120.3(6)
F17 C27 C28 121.7(6)
F17 C27 C26 118.3(6)
C28 C27 C26 119.9(6)
C27 C28 F18 117.8(5)
C27 C28 C29 123.1(6)
F18 C28 C29 119.1(5)
C28 C29 C30 124.8(5)
C28 C29 C24 116.2(5)
C30 C29 C24 118.9(5)
C21 C30 C29 121.5(5)
C21 C30 C31 117.2(5)
C29 C30 C31 121.3(5)
C40 C31 C32 121.2(5)
C40 C31 C30 117.7(5)
C32 C31 C30 120.9(5)
C33 C32 C37 116.9(6)
C33 C32 C31 123.5(6)
C37 C32 C31 119.6(6)
F19 C33 C34 118.0(6)
F19 C33 C32 120.3(6)
C34 C33 C32 121.7(7)
F20 C34 C33 119.5(7)
F20 C34 C35 119.7(6)
C33 C34 C35 120.8(7)
F21 C35 C36 120.6(7)
F21 C35 C34 118.9(7)
C36 C35 C34 120.6(6)
F22 C36 C35 119.3(6)
F22 C36 C37 119.7(7)
C35 C36 C37 121.0(7)
C38 C37 C32 117.8(6)
C38 C37 C36 123.3(6)
C32 C37 C36 118.9(6)
F23 C38 C39 119.1(6)
F23 C38 C37 120.1(6)
C39 C38 C37 120.7(6)
F24 C39 C38 116.4(6)
F24 C39 C40 119.7(6)
C38 C39 C40 123.8(6)
C39 C40 C31 116.8(5)
C39 C40 B1 121.9(5)
C31 C40 B1 121.1(5)
C46 C41 C42 115.2(8)
C46 C41 C47 123.3(8)
C42 C41 C47 121.5(8)
C43 C42 C41 121.9(9)
C42 C43 C44 120.0(10)
C45 C44 C43 118.3(10)
C44 C45 C46 122.6(9)
C45 C46 C41 121.8(8)
C53 C48 C49 122.8(12)
C53 C48 C54 122.9(10)
C49 C48 C54 114.2(10)
C50 C49 C48 120.4(12)
C49 C50 C51 122.7(12)
C50 C51 C52 118.9(12)
C54' C52 C51 119.1(19)
C54' C52 C53 121.2(18)
C51 C52 C53 118.7(10)
C48 C53 C52 116.5(9)

loop_
_geom_bond_atom_site_label_1
_geom_bond_atom_site_label_2
_geom_bond_distance
Br1 B1 1.902(7)
Br2 B2 1.899(7)
B1 C1 1.551(9)
B1 C40 1.574(9)
B2 C20 1.556(9)
B2 C21 1.564(9)
C1 C10 1.384(8)
C1 C2 1.434(9)
C2 C3 1.336(9)
C2 F1 1.340(7)
C3 F2 1.324(8)
C3 C4 1.432(10)
C4 C9 1.421(9)
C4 C5 1.425(9)
C5 C6 1.336(12)
C5 F3 1.363(9)
C6 F4 1.341(8)
C6 C7 1.400(12)
C7 F5 1.331(9)
C7 C8 1.348(9)
C8 F6 1.360(8)
C8 C9 1.408(9)
C9 C10 1.439(8)
C10 C11 1.497(8)
C11 C20 1.404(8)
C11 C12 1.429(8)
C12 C13 1.422(8)
C12 C17 1.431(9)
C13 F7 1.338(8)
C13 C14 1.350(9)
C14 F8 1.347(8)
C14 C15 1.400(11)
C15 C16 1.335(10)
C15 F9 1.351(7)
C16 F10 1.340(8)
C16 C17 1.417(9)
C17 C18 1.417(9)
C18 C19 1.339(9)
C18 F11 1.344(7)
C19 F12 1.357(7)
C19 C20 1.405(9)
C21 C30 1.398(8)
C21 C22 1.400(9)
C22 C23 1.355(9)
C22 F13 1.358(7)
C23 F14 1.333(7)
C23 C24 1.392(9)
C24 C25 1.416(9)
C24 C29 1.440(8)
C25 F15 1.341(7)
C25 C26 1.350(9)
C26 F16 1.338(7)
C26 C27 1.398(9)
C27 F17 1.326(7)
C27 C28 1.346(9)
C28 F18 1.352(7)
C28 C29 1.418(8)
C29 C30 1.426(8)
C30 C31 1.503(8)
C31 C40 1.400(8)
C31 C32 1.436(8)
C32 C33 1.424(9)
C32 C37 1.426(9)
C33 F19 1.341(8)
C33 C34 1.355(9)
C34 F20 1.349(8)
C34 C35 1.383(11)
C35 F21 1.345(8)
C35 C36 1.346(11)
C36 F22 1.333(8)
C36 C37 1.428(9)
C37 C38 1.406(9)
C38 F23 1.337(7)
C38 C39 1.371(9)
C39 F24 1.355(7)
C39 C40 1.395(9)
C41 C46 1.377(11)
C41 C42 1.414(12)
C41 C47 1.471(12)
C42 C43 1.364(14)
C43 C44 1.389(15)
C44 C45 1.329(13)
C45 C46 1.365(11)
C48 C53 1.314(12)
C48 C49 1.379(15)
C48 C54 1.398(14)
C49 C50 1.289(16)
C50 C51 1.342(16)
C51 C52 1.394(16)
C52 C54' 1.36(3)
C52 C53 1.458(16)

loop_
_geom_torsion_atom_site_label_1
_geom_torsion_atom_site_label_2
_geom_torsion_atom_site_label_3
_geom_torsion_atom_site_label_4
_geom_torsion
C40 B1 C1 C10 47.3(9)
Br1 B1 C1 C10 -131.7(5)
C40 B1 C1 C2 -130.8(6)
Br1 B1 C1 C2 50.2(7)
C10 C1 C2 C3 -2.6(9)
B1 C1 C2 C3 175.6(6)
C10 C1 C2 F1 -177.2(5)
B1 C1 C2 F1 1.0(9)
F1 C2 C3 F2 -0.6(9)
C1 C2 C3 F2 -175.3(6)
F1 C2 C3 C4 176.6(5)
C1 C2 C3 C4 1.9(10)
F2 C3 C4 C9 176.6(5)
C2 C3 C4 C9 -0.6(9)
F2 C3 C4 C5 -2.0(9)
C2 C3 C4 C5 -179.2(6)
C9 C4 C5 C6 -2.4(9)
C3 C4 C5 C6 176.2(6)
C9 C4 C5 F3 176.9(5)
C3 C4 C5 F3 -4.5(9)
F3 C5 C6 F4 2.5(10)
C4 C5 C6 F4 -178.2(6)
F3 C5 C6 C7 -176.8(6)
C4 C5 C6 C7 2.5(11)
C5 C6 C7 F5 179.0(6)
F4 C6 C7 F5 -0.2(10)
C5 C6 C7 C8 0.7(11)
F4 C6 C7 C8 -178.6(6)
F5 C7 C8 F6 -3.0(9)
C6 C7 C8 F6 175.3(6)
F5 C7 C8 C9 177.6(6)
C6 C7 C8 C9 -4.1(10)
C7 C8 C9 C4 4.2(9)
F6 C8 C9 C4 -175.2(5)
C7 C8 C9 C10 -175.4(6)
F6 C8 C9 C10 5.2(9)
C5 C4 C9 C8 -0.9(8)
C3 C4 C9 C8 -179.5(5)
C5 C4 C9 C10 178.7(5)
C3 C4 C9 C10 0.1(8)
C2 C1 C10 C9 2.0(8)
B1 C1 C10 C9 -176.2(5)
C2 C1 C10 C11 175.1(5)
B1 C1 C10 C11 -3.1(8)
C8 C9 C10 C1 178.8(6)
C4 C9 C10 C1 -0.8(8)
C8 C9 C10 C11 5.8(9)
C4 C9 C10 C11 -173.7(5)
C1 C10 C11 C20 -96.7(7)
C9 C10 C11 C20 76.5(7)
C1 C10 C11 C12 80.8(7)
C9 C10 C11 C12 -106.0(6)
C20 C11 C12 C13 -179.3(5)
C10 C11 C12 C13 3.3(9)
C20 C11 C12 C17 2.5(8)
C10 C11 C12 C17 -174.8(5)
C11 C12 C13 F7 5.4(9)
C17 C12 C13 F7 -176.4(5)
C11 C12 C13 C14 -175.2(6)
C17 C12 C13 C14 3.0(9)
F7 C13 C14 F8 -2.1(9)
C12 C13 C14 F8 178.4(6)
F7 C13 C14 C15 178.1(6)
C12 C13 C14 C15 -1.3(10)
F8 C14 C15 C16 179.7(6)
C13 C14 C15 C16 -0.5(10)
F8 C14 C15 F9 -0.5(10)
C13 C14 C15 F9 179.3(6)
F9 C15 C16 F10 2.1(9)
C14 C15 C16 F10 -178.1(6)
F9 C15 C16 C17 -179.3(5)
C14 C15 C16 C17 0.5(10)
C15 C16 C17 C18 179.5(6)
F10 C16 C17 C18 -1.9(9)
C15 C16 C17 C12 1.3(9)
F10 C16 C17 C12 179.9(5)
C13 C12 C17 C18 178.8(5)
C11 C12 C17 C18 -2.9(8)
C13 C12 C17 C16 -3.0(8)
C11 C12 C17 C16 175.3(5)
C16 C17 C18 C19 -176.9(6)
C12 C17 C18 C19 1.3(9)
C16 C17 C18 F11 1.1(9)
C12 C17 C18 F11 179.3(5)
F11 C18 C19 F12 -0.9(9)
C17 C18 C19 F12 177.1(6)
F11 C18 C19 C20 -177.0(6)
C17 C18 C19 C20 1.0(10)
C12 C11 C20 C19 -0.4(8)
C10 C11 C20 C19 177.1(5)
C12 C11 C20 B2 -177.1(5)
C10 C11 C20 B2 0.4(8)
C18 C19 C20 C11 -1.4(9)
F12 C19 C20 C11 -177.4(5)
C18 C19 C20 B2 175.3(6)
F12 C19 C20 B2 -0.7(9)
C21 B2 C20 C11 44.9(8)
Br2 B2 C20 C11 -134.7(5)
C21 B2 C20 C19 -131.6(6)
Br2 B2 C20 C19 48.8(7)
C20 B2 C21 C30 45.7(8)
Br2 B2 C21 C30 -134.7(5)
C20 B2 C21 C22 -130.1(6)
Br2 B2 C21 C22 49.5(7)
C30 C21 C22 C23 -2.1(9)
B2 C21 C22 C23 174.0(6)
C30 C21 C22 F13 -176.7(5)
B2 C21 C22 F13 -0.7(8)
F13 C22 C23 F14 -1.9(9)
C21 C22 C23 F14 -176.6(6)
F13 C22 C23 C24 177.2(5)
C21 C22 C23 C24 2.4(10)
F14 C23 C24 C25 0.2(10)
C22 C23 C24 C25 -178.8(6)
F14 C23 C24 C29 -179.6(5)
C22 C23 C24 C29 1.4(9)
C23 C24 C25 F15 0.5(9)
C29 C24 C25 F15 -179.6(5)
C23 C24 C25 C26 -179.0(6)
C29 C24 C25 C26 0.9(9)
F15 C25 C26 F16 2.2(9)
C24 C25 C26 F16 -178.3(5)
F15 C25 C26 C27 -178.0(6)
C24 C25 C26 C27 1.5(9)
F16 C26 C27 F17 -2.3(9)
C25 C26 C27 F17 177.8(6)
F16 C26 C27 C28 177.7(5)
C25 C26 C27 C28 -2.1(9)
F17 C27 C28 F18 -1.2(9)
C26 C27 C28 F18 178.8(5)
F17 C27 C28 C29 -179.7(5)
C26 C27 C28 C29 0.2(9)
C27 C28 C29 C30 -175.3(6)
F18 C28 C29 C30 6.2(8)
C27 C28 C29 C24 2.1(8)
F18 C28 C29 C24 -176.5(5)
C23 C24 C29 C28 177.3(5)
C25 C24 C29 C28 -2.6(8)
C23 C24 C29 C30 -5.2(8)
C25 C24 C29 C30 174.9(5)
C22 C21 C30 C29 -2.1(8)
B2 C21 C30 C29 -178.1(5)
C22 C21 C30 C31 175.3(5)
B2 C21 C30 C31 -0.7(8)
C28 C29 C30 C21 -177.1(5)
C24 C29 C30 C21 5.7(8)
C28 C29 C30 C31 5.7(8)
C24 C29 C30 C31 -171.6(5)
C21 C30 C31 C40 -97.9(6)
C29 C30 C31 C40 79.5(7)
C21 C30 C31 C32 77.0(7)
C29 C30 C31 C32 -105.6(6)
C40 C31 C32 C33 -179.7(5)
C30 C31 C32 C33 5.5(9)
C40 C31 C32 C37 1.9(8)
C30 C31 C32 C37 -172.9(5)
C37 C32 C33 F19 -174.7(5)
C31 C32 C33 F19 6.8(9)
C37 C32 C33 C34 4.1(9)
C31 C32 C33 C34 -174.3(6)
F19 C33 C34 F20 -2.3(9)
C32 C33 C34 F20 178.9(6)
F19 C33 C34 C35 175.5(6)
C32 C33 C34 C35 -3.3(10)
F20 C34 C35 F21 0.1(10)
C33 C34 C35 F21 -177.7(6)
F20 C34 C35 C36 177.9(6)
C33 C34 C35 C36 0.1(11)
F21 C35 C36 F22 -0.8(10)
C34 C35 C36 F22 -178.5(6)
F21 C35 C36 C37 179.8(6)
C34 C35 C36 C37 2.1(11)
C33 C32 C37 C38 178.8(6)
C31 C32 C37 C38 -2.6(8)
C33 C32 C37 C36 -1.9(8)
C31 C32 C37 C36 176.6(6)
F22 C36 C37 C38 -1.3(10)
C35 C36 C37 C38 178.1(7)
F22 C36 C37 C32 179.5(6)
C35 C36 C37 C32 -1.1(10)
C32 C37 C38 F23 178.8(6)
C36 C37 C38 F23 -0.4(10)
C32 C37 C38 C39 1.6(9)
C36 C37 C38 C39 -177.6(6)
F23 C38 C39 F24 -0.3(9)
C37 C38 C39 F24 177.0(5)
F23 C38 C39 C40 -176.9(6)
C37 C38 C39 C40 0.4(10)
F24 C39 C40 C31 -177.7(5)
C38 C39 C40 C31 -1.2(9)
F24 C39 C40 B1 -3.2(9)
C38 C39 C40 B1 173.3(6)
C32 C31 C40 C39 0.1(8)
C30 C31 C40 C39 175.0(5)
C32 C31 C40 B1 -174.5(5)
C30 C31 C40 B1 0.4(8)
C1 B1 C40 C39 -129.1(6)
Br1 B1 C40 C39 49.9(7)
C1 B1 C40 C31 45.1(8)
Br1 B1 C40 C31 -135.8(5)
C46 C41 C42 C43 2.4(12)
C47 C41 C42 C43 -178.3(8)
C41 C42 C43 C44 -0.8(14)
C42 C43 C44 C45 -1.3(14)
C43 C44 C45 C46 1.7(13)
C44 C45 C46 C41 0.0(12)
C42 C41 C46 C45 -2.1(10)
C47 C41 C46 C45 178.6(7)
C53 C48 C49 C50 2.8(15)
C54 C48 C49 C50 178.3(9)
C48 C49 C50 C51 -3.6(17)
C49 C50 C51 C52 3.6(16)
C50 C51 C52 C54' -170.8(17)
C50 C51 C52 C53 -2.8(14)
C49 C48 C53 C52 -2.1(14)
C54 C48 C53 C52 -177.1(6)
C54' C52 C53 C48 169.9(17)
C51 C52 C53 C48 2.1(13)
